data_4336879
loop_
_publ_author_name
'Todd J. J. Whitehorne'
'Frank Schaper'

_publ_section_title
;
 Square-Planar Cu(II) Diketiminate Complexes in Lactide Polymerization
;
_journal_name_full 'Inorganic Chemistry'
_journal_page_first 13612
_journal_page_last 13622
_journal_paper_doi 10.1021/ic402133c
_journal_volume 52
_journal_year 2013
_chemical_compound_source 'Synthesized by the authors. See text'
_chemical_formula_moiety 'C46 H58 Cu N4'
_chemical_formula_sum 'C46 H58 Cu N4'
_chemical_formula_weight 730.50
_chemical_name_systematic
;
 ?
;
_space_group_crystal_system monoclinic
_space_group_IT_number 14
_space_group_name_Hall '-P 2ybc'
_space_group_name_H-M_alt 'P 1 21/c 1'
_symmetry_space_group_name_Hall '-P 2ybc'
_symmetry_space_group_name_H-M 'P 1 21/c 1'
_atom_sites_solution_hydrogens geom
_atom_sites_solution_primary direct
_atom_sites_solution_secondary difmap
_audit_creation_method SHELXL-2013
_cell_angle_alpha 90
_cell_angle_beta 97.799(2)
_cell_angle_gamma 90
_cell_formula_units_Z 4
_cell_length_a 16.6129(5)
_cell_length_b 10.4872(3)
_cell_length_c 23.5375(7)
_cell_measurement_reflns_used 9938
_cell_measurement_temperature 100
_cell_measurement_theta_max 70.51
_cell_measurement_theta_min 2.68
_cell_volume 4062.8(2)
_computing_cell_refinement 'SAINT V7.68A(Bruker AXS, 2009)'
_computing_data_collection 'APEX2  (Bruker AXS, 2009)'
_computing_data_reduction 'SAINT V7.68A(Bruker AXS, 2009)'
_computing_molecular_graphics 'SHELXTL  (Bruker AXS, 2003)'
_computing_publication_material 'UdMX (Maris, 2004)'
_computing_structure_refinement 'SHELXL97 (Sheldrick, 2008)'
_computing_structure_solution 'SHELXS97 (Sheldrick, 2008)'
_diffrn_ambient_temperature 100
_diffrn_detector_area_resol_mean 8.33
_diffrn_measured_fraction_theta_full 0.999
_diffrn_measured_fraction_theta_max 0.994
_diffrn_measurement_device_type 'Bruker Proteum X8 / Microstar system'
_diffrn_measurement_method '\w scan'
_diffrn_radiation_monochromator 'Helios multi-layers optics'
_diffrn_radiation_source 'Rotating Anode'
_diffrn_radiation_type CuK\a
_diffrn_radiation_wavelength 1.54178
_diffrn_reflns_av_R_equivalents 0.046
_diffrn_reflns_av_unetI/netI 0.0259
_diffrn_reflns_Laue_measured_fraction_full 0.999
_diffrn_reflns_Laue_measured_fraction_max 0.994
_diffrn_reflns_limit_h_max 19
_diffrn_reflns_limit_h_min -20
_diffrn_reflns_limit_k_max 12
_diffrn_reflns_limit_k_min -12
_diffrn_reflns_limit_l_max 28
_diffrn_reflns_limit_l_min -28
_diffrn_reflns_number 58938
_diffrn_reflns_point_group_measured_fraction_full 0.999
_diffrn_reflns_point_group_measured_fraction_max 0.994
_diffrn_reflns_theta_full 67.679
_diffrn_reflns_theta_max 71.166
_diffrn_reflns_theta_min 2.685
_exptl_absorpt_coefficient_mu 1.018
_exptl_absorpt_correction_T_max 0.7534
_exptl_absorpt_correction_T_min 0.5829
_exptl_absorpt_correction_type multi-scan
_exptl_absorpt_process_details 'Sadabs (Sheldrick, 2008)'
_exptl_crystal_colour green
_exptl_crystal_density_diffrn 1.194
_exptl_crystal_description block
_exptl_crystal_F_000 1564
_exptl_crystal_size_max 0.13
_exptl_crystal_size_mid 0.13
_exptl_crystal_size_min 0.13
_refine_ls_extinction_method none
_refine_ls_goodness_of_fit_ref 1.031
_refine_ls_hydrogen_treatment constr
_refine_ls_matrix_type full
_refine_ls_number_parameters 472
_refine_ls_number_reflns 7830
_refine_ls_number_restraints 0
_refine_ls_restrained_S_all 1.031
_refine_ls_R_factor_all 0.0458
_refine_ls_R_factor_gt 0.0369
_refine_ls_shift/su_max 0.002
_refine_ls_shift/su_mean 0.000
_refine_ls_structure_factor_coef Fsqd
_refine_ls_weighting_details
;
 w=1/[\s^2^(Fo^2^)+(0.0627P)^2^+1.5812P]
 where P=(Fo^2^+2Fc^2^)/3
;
_refine_ls_weighting_scheme calc
_refine_ls_wR_factor_gt 0.0962
_refine_ls_wR_factor_ref 0.1031
_reflns_Friedel_coverage 0.000
_reflns_number_gt 6682
_reflns_number_total 7830
_cod_data_source_file ic402133c_si_002_2.cif
_cod_data_source_block TODD36
_cod_database_code 4336879
_shelx_space_group_comment
;
The symmetry employed for this shelxl refinement is uniquely defined
by the following loop, which should always be used as a source of
symmetry information in preference to the above space-group names.
They are only intended as comments.
;

loop_
_space_group_symop_operation_xyz
'x, y, z'
'-x, y+1/2, -z+1/2'
'-x, -y, -z'
'x, -y-1/2, z-1/2'

loop_
_atom_site_label
_atom_site_type_symbol
_atom_site_fract_x
_atom_site_fract_y
_atom_site_fract_z
_atom_site_U_iso_or_equiv
_atom_site_adp_type
_atom_site_occupancy
_atom_site_site_symmetry_order
_atom_site_calc_flag
_atom_site_refinement_flags_posn
_atom_site_refinement_flags_adp
Cu1 Cu 0.27989(2) 0.13016(2) 0.42570(2) 0.01648(8) Uani 1 1 d . .
N1 N 0.33949(8) 0.26488(13) 0.39305(6) 0.0177(3) Uani 1 1 d . .
N2 N 0.29049(8) 0.21920(13) 0.50228(6) 0.0177(3) Uani 1 1 d . .
N3 N 0.17932(8) 0.03315(13) 0.42172(6) 0.0182(3) Uani 1 1 d . .
N4 N 0.34298(8) -0.02989(13) 0.41363(6) 0.0188(3) Uani 1 1 d . .
C1 C 0.39873(10) 0.32970(15) 0.42304(7) 0.0189(3) Uani 1 1 d . .
C2 C 0.41148(10) 0.32971(16) 0.48334(7) 0.0194(3) Uani 1 1 d . .
H2 H 0.4602 0.3645 0.5007 0.023 Uiso 1 1 calc R U
C3 C 0.35855(10) 0.28283(15) 0.52005(7) 0.0187(3) Uani 1 1 d . .
C4 C 0.23378(10) 0.19702(17) 0.54174(7) 0.0198(3) Uani 1 1 d . .
C5 C 0.18512(10) 0.29517(17) 0.55939(7) 0.0226(3) Uani 1 1 d . .
C6 C 0.19168(11) 0.43271(17) 0.53990(8) 0.0263(4) Uani 1 1 d . .
H6 H 0.2400 0.4397 0.5204 0.032 Uiso 1 1 calc R U
C7 C 0.20123(15) 0.5270(2) 0.59033(9) 0.0399(5) Uani 1 1 d . .
H7A H 0.1525 0.5272 0.6081 0.060 Uiso 1 1 calc R U
H7B H 0.2107 0.6110 0.5765 0.060 Uiso 1 1 calc R U
H7C H 0.2464 0.5017 0.6179 0.060 Uiso 1 1 calc R U
C8 C 0.11747(13) 0.4685(2) 0.49693(9) 0.0352(4) Uani 1 1 d . .
H8A H 0.1148 0.4142 0.4639 0.053 Uiso 1 1 calc R U
H8B H 0.1220 0.5557 0.4854 0.053 Uiso 1 1 calc R U
H8C H 0.0691 0.4581 0.5146 0.053 Uiso 1 1 calc R U
C9 C 0.12680(11) 0.2618(2) 0.59473(7) 0.0282(4) Uani 1 1 d . .
H9 H 0.0939 0.3252 0.6068 0.034 Uiso 1 1 calc R U
C10 C 0.11680(11) 0.1374(2) 0.61208(8) 0.0305(4) Uani 1 1 d . .
H10 H 0.0772 0.1179 0.6351 0.037 Uiso 1 1 calc R U
C11 C 0.16591(11) 0.04217(19) 0.59508(7) 0.0277(4) Uani 1 1 d . .
H11 H 0.1599 -0.0415 0.6069 0.033 Uiso 1 1 calc R U
C12 C 0.22423(11) 0.07241(17) 0.56018(7) 0.0226(3) Uani 1 1 d . .
H12 H 0.2574 0.0084 0.5489 0.027 Uiso 1 1 calc R U
C13 C 0.38322(11) 0.30637(17) 0.58348(7) 0.0229(3) Uani 1 1 d . .
H13A H 0.3470 0.3675 0.5968 0.034 Uiso 1 1 calc R U
H13B H 0.4378 0.3388 0.5898 0.034 Uiso 1 1 calc R U
H13C H 0.3805 0.2278 0.6041 0.034 Uiso 1 1 calc R U
C14 C 0.45704(11) 0.40867(17) 0.39336(8) 0.0246(4) Uani 1 1 d . .
H14A H 0.4934 0.3531 0.3767 0.037 Uiso 1 1 calc R U
H14B H 0.4877 0.4638 0.4208 0.037 Uiso 1 1 calc R U
H14C H 0.4269 0.4592 0.3638 0.037 Uiso 1 1 calc R U
C15 C 0.32331(10) 0.28165(15) 0.33211(7) 0.0186(3) Uani 1 1 d . .
C16 C 0.37428(10) 0.22607(16) 0.29678(7) 0.0209(3) Uani 1 1 d . .
H16 H 0.4193 0.1795 0.3129 0.025 Uiso 1 1 calc R U
C17 C 0.35833(11) 0.23978(17) 0.23747(7) 0.0238(4) Uani 1 1 d . .
H17 H 0.3922 0.2018 0.2140 0.029 Uiso 1 1 calc R U
C18 C 0.29168(11) 0.31031(18) 0.21372(7) 0.0253(4) Uani 1 1 d . .
H18 H 0.2807 0.3203 0.1742 0.030 Uiso 1 1 calc R U
C19 C 0.24136(11) 0.36596(17) 0.24898(7) 0.0234(3) Uani 1 1 d . .
H19 H 0.1970 0.4135 0.2324 0.028 Uiso 1 1 calc R U
C20 C 0.25503(10) 0.35303(16) 0.30866(7) 0.0200(3) Uani 1 1 d . .
C21 C 0.20048(11) 0.41670(16) 0.34707(7) 0.0224(3) Uani 1 1 d . .
H21 H 0.1931 0.3564 0.3778 0.027 Uiso 1 1 calc R U
C22 C 0.24047(12) 0.53644(18) 0.37530(9) 0.0319(4) Uani 1 1 d . .
H22A H 0.2909 0.5138 0.3980 0.048 Uiso 1 1 calc R U
H22B H 0.2050 0.5745 0.3995 0.048 Uiso 1 1 calc R U
H22C H 0.2506 0.5961 0.3462 0.048 Uiso 1 1 calc R U
C23 C 0.11603(11) 0.45103(19) 0.31647(8) 0.0301(4) Uani 1 1 d . .
H23A H 0.1207 0.5183 0.2895 0.045 Uiso 1 1 calc R U
H23B H 0.0824 0.4788 0.3442 0.045 Uiso 1 1 calc R U
H23C H 0.0921 0.3775 0.2966 0.045 Uiso 1 1 calc R U
C24 C 0.17718(10) -0.08343(16) 0.44329(7) 0.0196(3) Uani 1 1 d . .
C25 C 0.09705(11) -0.13962(17) 0.45434(8) 0.0267(4) Uani 1 1 d . .
H25A H 0.0766 -0.0924 0.4842 0.040 Uiso 1 1 calc R U
H25B H 0.1048 -0.2270 0.4659 0.040 Uiso 1 1 calc R U
H25C H 0.0588 -0.1352 0.4199 0.040 Uiso 1 1 calc R U
C26 C 0.24698(11) -0.15784(16) 0.45691(7) 0.0205(3) Uani 1 1 d . .
H26 H 0.2424 -0.2289 0.4799 0.025 Uiso 1 1 calc R U
C27 C 0.32348(10) -0.13607(15) 0.43936(7) 0.0196(3) Uani 1 1 d . .
C28 C 0.38562(11) -0.24176(16) 0.45065(8) 0.0236(3) Uani 1 1 d . .
H28A H 0.3927 -0.2824 0.4151 0.035 Uiso 1 1 calc R U
H28B H 0.3671 -0.3033 0.4761 0.035 Uiso 1 1 calc R U
H28C H 0.4365 -0.2066 0.4679 0.035 Uiso 1 1 calc R U
C29 C 0.41838(10) -0.02354(15) 0.39091(7) 0.0199(3) Uani 1 1 d . .
C30 C 0.42931(11) -0.07931(16) 0.33811(7) 0.0218(3) Uani 1 1 d . .
C31 C 0.50301(11) -0.05645(17) 0.31722(8) 0.0255(4) Uani 1 1 d . .
H31 H 0.5110 -0.0911 0.2820 0.031 Uiso 1 1 calc R U
C32 C 0.56449(11) 0.01599(18) 0.34714(8) 0.0267(4) Uani 1 1 d . .
H32 H 0.6126 0.0300 0.3320 0.032 Uiso 1 1 calc R U
C33 C 0.55369(11) 0.06754(17) 0.40003(8) 0.0258(4) Uani 1 1 d . .
H33 H 0.5950 0.1144 0.4210 0.031 Uiso 1 1 calc R U
C34 C 0.48077(11) 0.04848(16) 0.42125(7) 0.0224(3) Uani 1 1 d . .
H34 H 0.4732 0.0842 0.4563 0.027 Uiso 1 1 calc R U
C35 C 0.36502(11) -0.16191(17) 0.30353(8) 0.0252(4) Uani 1 1 d . .
H35 H 0.3218 -0.1777 0.3271 0.030 Uiso 1 1 calc R U
C36 C 0.39984(13) -0.29126(18) 0.28862(9) 0.0324(4) Uani 1 1 d . .
H36A H 0.4371 -0.2791 0.2613 0.049 Uiso 1 1 calc R U
H36B H 0.3564 -0.3461 0.2725 0.049 Uiso 1 1 calc R U
H36C H 0.4279 -0.3295 0.3228 0.049 Uiso 1 1 calc R U
C37 C 0.32711(13) -0.0950(2) 0.24845(8) 0.0327(4) Uani 1 1 d . .
H37A H 0.3035 -0.0156 0.2580 0.049 Uiso 1 1 calc R U
H37B H 0.2857 -0.1485 0.2284 0.049 Uiso 1 1 calc R U
H37C H 0.3683 -0.0791 0.2244 0.049 Uiso 1 1 calc R U
C38 C 0.10478(10) 0.09500(16) 0.39893(7) 0.0193(3) Uani 1 1 d . .
C39 C 0.07829(10) 0.08895(16) 0.33946(7) 0.0213(3) Uani 1 1 d . .
C40 C 0.12747(11) 0.01756(18) 0.29944(7) 0.0263(4) Uani 1 1 d . .
H40 H 0.1851 0.0284 0.3143 0.032 Uiso 1 1 calc R U
C41 C 0.10910(15) -0.1259(2) 0.29876(9) 0.0374(5) Uani 1 1 d . .
H41A H 0.1240 -0.1603 0.3365 0.056 Uiso 1 1 calc R U
H41B H 0.1397 -0.1677 0.2724 0.056 Uiso 1 1 calc R U
H41C H 0.0521 -0.1393 0.2869 0.056 Uiso 1 1 calc R U
C42 C 0.11463(12) 0.0693(2) 0.23801(8) 0.0316(4) Uani 1 1 d . .
H42A H 0.0604 0.0500 0.2205 0.047 Uiso 1 1 calc R U
H42B H 0.1530 0.0304 0.2163 0.047 Uiso 1 1 calc R U
H42C H 0.1224 0.1600 0.2387 0.047 Uiso 1 1 calc R U
C43 C 0.00538(11) 0.15002(18) 0.31895(8) 0.0259(4) Uani 1 1 d . .
H43 H -0.0140 0.1453 0.2800 0.031 Uiso 1 1 calc R U
C44 C -0.03898(11) 0.21731(18) 0.35468(8) 0.0265(4) Uani 1 1 d . .
H44 H -0.0871 0.2575 0.3397 0.032 Uiso 1 1 calc R U
C45 C -0.01115(11) 0.22451(18) 0.41303(8) 0.0252(4) Uani 1 1 d . .
H45 H -0.0402 0.2706 0.4372 0.030 Uiso 1 1 calc R U
C46 C 0.06023(11) 0.16252(17) 0.43493(7) 0.0230(3) Uani 1 1 d . .
H46 H 0.0785 0.1662 0.4740 0.028 Uiso 1 1 calc R U

loop_
_atom_site_aniso_label
_atom_site_aniso_U_11
_atom_site_aniso_U_22
_atom_site_aniso_U_33
_atom_site_aniso_U_23
_atom_site_aniso_U_13
_atom_site_aniso_U_12
Cu1 0.01884(13) 0.01390(13) 0.01665(13) -0.00018(8) 0.00223(9) -0.00154(9)
N1 0.0212(7) 0.0152(6) 0.0166(6) 0.0018(5) 0.0018(5) -0.0002(5)
N2 0.0209(7) 0.0162(6) 0.0156(6) -0.0005(5) 0.0013(5) -0.0005(5)
N3 0.0186(6) 0.0184(7) 0.0173(6) -0.0004(5) 0.0004(5) -0.0024(5)
N4 0.0212(7) 0.0158(6) 0.0194(6) -0.0008(5) 0.0023(5) 0.0014(5)
C1 0.0215(8) 0.0136(7) 0.0217(8) 0.0014(6) 0.0030(6) 0.0014(6)
C2 0.0200(8) 0.0169(7) 0.0202(8) -0.0008(6) -0.0011(6) -0.0023(6)
C3 0.0226(8) 0.0149(7) 0.0179(7) 0.0001(6) 0.0002(6) 0.0027(6)
C4 0.0206(8) 0.0235(8) 0.0143(7) -0.0007(6) -0.0013(6) -0.0025(7)
C5 0.0225(8) 0.0272(9) 0.0171(7) -0.0001(6) -0.0008(6) 0.0003(7)
C6 0.0302(9) 0.0234(9) 0.0257(8) -0.0026(7) 0.0047(7) 0.0050(7)
C7 0.0529(13) 0.0291(10) 0.0373(11) -0.0082(9) 0.0044(9) 0.0062(9)
C8 0.0391(11) 0.0291(10) 0.0361(10) 0.0042(8) 0.0004(9) 0.0082(9)
C9 0.0230(8) 0.0416(11) 0.0198(8) -0.0011(7) 0.0026(7) 0.0040(8)
C10 0.0224(8) 0.0498(12) 0.0190(8) 0.0048(8) 0.0018(7) -0.0064(8)
C11 0.0306(9) 0.0312(10) 0.0200(8) 0.0046(7) -0.0012(7) -0.0106(8)
C12 0.0255(8) 0.0236(9) 0.0175(7) -0.0014(6) -0.0014(6) -0.0031(7)
C13 0.0252(8) 0.0238(8) 0.0191(8) -0.0008(6) 0.0006(6) -0.0038(7)
C14 0.0280(9) 0.0221(8) 0.0234(8) 0.0016(7) 0.0024(7) -0.0074(7)
C15 0.0239(8) 0.0138(7) 0.0177(7) 0.0024(6) 0.0017(6) -0.0047(6)
C16 0.0237(8) 0.0179(8) 0.0211(8) 0.0029(6) 0.0031(6) -0.0006(6)
C17 0.0285(9) 0.0230(8) 0.0207(8) -0.0004(7) 0.0060(7) -0.0021(7)
C18 0.0306(9) 0.0275(9) 0.0170(8) 0.0026(7) 0.0004(7) -0.0043(7)
C19 0.0233(8) 0.0229(8) 0.0229(8) 0.0042(7) -0.0016(7) -0.0004(7)
C20 0.0221(8) 0.0169(8) 0.0205(8) 0.0005(6) 0.0009(6) -0.0042(6)
C21 0.0249(8) 0.0197(8) 0.0225(8) 0.0015(6) 0.0031(7) 0.0012(7)
C22 0.0317(10) 0.0243(9) 0.0390(10) -0.0082(8) 0.0032(8) 0.0011(8)
C23 0.0259(9) 0.0315(10) 0.0324(9) 0.0004(8) 0.0018(7) 0.0049(8)
C24 0.0240(8) 0.0185(8) 0.0159(7) -0.0020(6) 0.0012(6) -0.0032(6)
C25 0.0248(9) 0.0240(9) 0.0309(9) 0.0059(7) 0.0030(7) -0.0029(7)
C26 0.0277(9) 0.0154(7) 0.0183(7) 0.0017(6) 0.0024(6) -0.0028(7)
C27 0.0239(8) 0.0168(8) 0.0170(7) -0.0018(6) -0.0018(6) 0.0009(6)
C28 0.0262(8) 0.0192(8) 0.0248(8) 0.0017(7) 0.0010(7) 0.0017(7)
C29 0.0215(8) 0.0154(7) 0.0226(8) 0.0034(6) 0.0020(6) 0.0027(6)
C30 0.0263(8) 0.0162(8) 0.0226(8) 0.0014(6) 0.0026(7) 0.0036(7)
C31 0.0303(9) 0.0213(8) 0.0259(8) 0.0019(7) 0.0077(7) 0.0055(7)
C32 0.0229(8) 0.0241(9) 0.0342(9) 0.0055(7) 0.0082(7) 0.0040(7)
C33 0.0217(8) 0.0209(8) 0.0336(9) 0.0014(7) -0.0006(7) -0.0002(7)
C34 0.0251(8) 0.0186(8) 0.0228(8) 0.0007(6) 0.0008(6) 0.0034(7)
C35 0.0307(9) 0.0218(8) 0.0236(8) -0.0025(7) 0.0050(7) 0.0000(7)
C36 0.0444(11) 0.0218(9) 0.0314(9) -0.0054(7) 0.0068(8) 0.0006(8)
C37 0.0361(10) 0.0304(10) 0.0296(9) -0.0006(8) -0.0025(8) -0.0030(8)
C38 0.0194(8) 0.0161(7) 0.0217(8) 0.0029(6) 0.0005(6) -0.0032(6)
C39 0.0222(8) 0.0193(8) 0.0216(8) 0.0012(6) 0.0004(6) -0.0037(7)
C40 0.0276(9) 0.0301(9) 0.0199(8) -0.0027(7) -0.0011(7) 0.0014(7)
C41 0.0547(13) 0.0303(10) 0.0265(9) -0.0056(8) 0.0026(9) 0.0052(9)
C42 0.0339(10) 0.0388(11) 0.0217(9) -0.0014(8) 0.0025(7) -0.0011(8)
C43 0.0267(9) 0.0275(9) 0.0219(8) 0.0043(7) -0.0022(7) -0.0030(7)
C44 0.0204(8) 0.0257(9) 0.0324(9) 0.0079(7) 0.0006(7) 0.0018(7)
C45 0.0237(8) 0.0239(9) 0.0289(9) 0.0010(7) 0.0068(7) 0.0010(7)
C46 0.0230(8) 0.0249(8) 0.0211(8) 0.0017(7) 0.0028(6) -0.0022(7)

loop_
_atom_type_symbol
_atom_type_description
_atom_type_scat_dispersion_real
_atom_type_scat_dispersion_imag
_atom_type_scat_source
C C 0.0181 0.0091 'International Tables Vol C Tables 4.2.6.8 and 6.1.1.4'
H H 0.0000 0.0000 'International Tables Vol C Tables 4.2.6.8 and 6.1.1.4'
N N 0.0311 0.0180 'International Tables Vol C Tables 4.2.6.8 and 6.1.1.4'
Cu Cu -1.9646 0.5888 'International Tables Vol C Tables 4.2.6.8 and 6.1.1.4'

loop_
_geom_angle_atom_site_label_1
_geom_angle_atom_site_label_2
_geom_angle_atom_site_label_3
_geom_angle
_geom_angle_publ_flag
N1 CU1 N3 147.23(6) y
N1 CU1 N2 91.69(6) y
N3 CU1 N2 104.79(6) y
N1 CU1 N4 104.29(6) y
N3 CU1 N4 90.99(6) y
N2 CU1 N4 121.79(6) y
C1 N1 C15 119.81(14) y
C1 N1 CU1 123.11(11) y
C15 N1 CU1 116.65(10) y
C3 N2 C4 118.97(13) y
C3 N2 CU1 118.73(11) y
C4 N2 CU1 121.36(10) y
C24 N3 C38 119.54(14) y
C24 N3 CU1 122.04(12) y
C38 N3 CU1 118.21(10) y
C27 N4 C29 119.34(14) y
C27 N4 CU1 118.00(11) y
C29 N4 CU1 120.80(11) y
N1 C1 C2 122.64(15) y
N1 C1 C14 120.80(15) y
C2 C1 C14 116.56(15) y
C3 C2 C1 126.90(15) y
C3 C2 H2 116.5 ?
C1 C2 H2 116.5 ?
N2 C3 C2 124.00(15) y
N2 C3 C13 119.77(15) y
C2 C3 C13 116.23(15) y
C12 C4 C5 120.03(16) y
C12 C4 N2 117.92(15) y
C5 C4 N2 121.94(15) y
C9 C5 C4 117.59(17) y
C9 C5 C6 119.87(16) y
C4 C5 C6 122.50(15) y
C5 C6 C8 110.33(16) y
C5 C6 C7 112.41(16) y
C8 C6 C7 109.99(16) y
C5 C6 H6 108.0 ?
C8 C6 H6 108.0 ?
C7 C6 H6 108.0 ?
C6 C7 H7A 109.5 ?
C6 C7 H7B 109.5 ?
H7A C7 H7B 109.5 ?
C6 C7 H7C 109.5 ?
H7A C7 H7C 109.5 ?
H7B C7 H7C 109.5 ?
C6 C8 H8A 109.5 ?
C6 C8 H8B 109.5 ?
H8A C8 H8B 109.5 ?
C6 C8 H8C 109.5 ?
H8A C8 H8C 109.5 ?
H8B C8 H8C 109.5 ?
C10 C9 C5 122.00(18) y
C10 C9 H9 119.0 ?
C5 C9 H9 119.0 ?
C11 C10 C9 119.76(17) y
C11 C10 H10 120.1 ?
C9 C10 H10 120.1 ?
C10 C11 C12 119.51(18) y
C10 C11 H11 120.2 ?
C12 C11 H11 120.2 ?
C11 C12 C4 121.09(17) y
C11 C12 H12 119.5 ?
C4 C12 H12 119.5 ?
C3 C13 H13A 109.5 ?
C3 C13 H13B 109.5 ?
H13A C13 H13B 109.5 ?
C3 C13 H13C 109.5 ?
H13A C13 H13C 109.5 ?
H13B C13 H13C 109.5 ?
C1 C14 H14A 109.5 ?
C1 C14 H14B 109.5 ?
H14A C14 H14B 109.5 ?
C1 C14 H14C 109.5 ?
H14A C14 H14C 109.5 ?
H14B C14 H14C 109.5 ?
C16 C15 C20 120.74(15) y
C16 C15 N1 119.96(15) y
C20 C15 N1 119.29(15) y
C15 C16 C17 120.47(16) y
C15 C16 H16 119.8 ?
C17 C16 H16 119.8 ?
C18 C17 C16 119.51(16) y
C18 C17 H17 120.2 ?
C16 C17 H17 120.2 ?
C19 C18 C17 119.88(16) y
C19 C18 H18 120.1 ?
C17 C18 H18 120.1 ?
C18 C19 C20 122.15(16) y
C18 C19 H19 118.9 ?
C20 C19 H19 118.9 ?
C19 C20 C15 117.24(16) y
C19 C20 C21 121.77(16) y
C15 C20 C21 120.96(15) y
C20 C21 C22 111.13(14) y
C20 C21 C23 113.96(15) y
C22 C21 C23 109.13(15) y
C20 C21 H21 107.4 ?
C22 C21 H21 107.4 ?
C23 C21 H21 107.4 ?
C21 C22 H22A 109.5 ?
C21 C22 H22B 109.5 ?
H22A C22 H22B 109.5 ?
C21 C22 H22C 109.5 ?
H22A C22 H22C 109.5 ?
H22B C22 H22C 109.5 ?
C21 C23 H23A 109.5 ?
C21 C23 H23B 109.5 ?
H23A C23 H23B 109.5 ?
C21 C23 H23C 109.5 ?
H23A C23 H23C 109.5 ?
H23B C23 H23C 109.5 ?
N3 C24 C26 122.54(16) y
N3 C24 C25 119.71(15) y
C26 C24 C25 117.75(15) y
C24 C25 H25A 109.5 ?
C24 C25 H25B 109.5 ?
H25A C25 H25B 109.5 ?
C24 C25 H25C 109.5 ?
H25A C25 H25C 109.5 ?
H25B C25 H25C 109.5 ?
C24 C26 C27 126.58(15) y
C24 C26 H26 116.7 ?
C27 C26 H26 116.7 ?
N4 C27 C26 123.74(15) y
N4 C27 C28 119.43(15) y
C26 C27 C28 116.82(15) y
C27 C28 H28A 109.5 ?
C27 C28 H28B 109.5 ?
H28A C28 H28B 109.5 ?
C27 C28 H28C 109.5 ?
H28A C28 H28C 109.5 ?
H28B C28 H28C 109.5 ?
C34 C29 C30 120.00(16) y
C34 C29 N4 117.45(15) y
C30 C29 N4 122.41(15) y
C31 C30 C29 117.56(16) y
C31 C30 C35 119.53(16) y
C29 C30 C35 122.91(15) y
C32 C31 C30 122.30(17) y
C32 C31 H31 118.9 ?
C30 C31 H31 118.9 ?
C31 C32 C33 119.48(16) y
C31 C32 H32 120.3 ?
C33 C32 H32 120.3 ?
C34 C33 C32 119.45(17) y
C34 C33 H33 120.3 ?
C32 C33 H33 120.3 ?
C33 C34 C29 121.17(16) y
C33 C34 H34 119.4 ?
C29 C34 H34 119.4 ?
C30 C35 C37 111.71(15) y
C30 C35 C36 111.50(15) y
C37 C35 C36 109.62(15) y
C30 C35 H35 108.0 ?
C37 C35 H35 108.0 ?
C36 C35 H35 108.0 ?
C35 C36 H36A 109.5 ?
C35 C36 H36B 109.5 ?
H36A C36 H36B 109.5 ?
C35 C36 H36C 109.5 ?
H36A C36 H36C 109.5 ?
H36B C36 H36C 109.5 ?
C35 C37 H37A 109.5 ?
C35 C37 H37B 109.5 ?
H37A C37 H37B 109.5 ?
C35 C37 H37C 109.5 ?
H37A C37 H37C 109.5 ?
H37B C37 H37C 109.5 ?
C46 C38 C39 120.46(16) y
C46 C38 N3 120.35(15) y
C39 C38 N3 119.18(15) y
C43 C39 C38 117.48(16) y
C43 C39 C40 121.59(15) y
C38 C39 C40 120.93(15) y
C39 C40 C42 113.05(15) y
C39 C40 C41 111.43(16) y
C42 C40 C41 109.60(16) y
C39 C40 H40 107.5 ?
C42 C40 H40 107.5 ?
C41 C40 H40 107.5 ?
C40 C41 H41A 109.5 ?
C40 C41 H41B 109.5 ?
H41A C41 H41B 109.5 ?
C40 C41 H41C 109.5 ?
H41A C41 H41C 109.5 ?
H41B C41 H41C 109.5 ?
C40 C42 H42A 109.5 ?
C40 C42 H42B 109.5 ?
H42A C42 H42B 109.5 ?
C40 C42 H42C 109.5 ?
H42A C42 H42C 109.5 ?
H42B C42 H42C 109.5 ?
C44 C43 C39 122.13(16) y
C44 C43 H43 118.9 ?
C39 C43 H43 118.9 ?
C43 C44 C45 119.64(16) y
C43 C44 H44 120.2 ?
C45 C44 H44 120.2 ?
C46 C45 C44 119.59(17) y
C46 C45 H45 120.2 ?
C44 C45 H45 120.2 ?
C45 C46 C38 120.67(16) y
C45 C46 H46 119.7 ?
C38 C46 H46 119.7 ?

loop_
_geom_bond_atom_site_label_1
_geom_bond_atom_site_label_2
_geom_bond_distance
_geom_bond_publ_flag
Cu1 N1 1.9427(14) y
Cu1 N3 1.9475(14) y
Cu1 N2 2.0163(13) y
Cu1 N4 2.0191(14) y
N1 C1 1.319(2) y
N1 C15 1.434(2) y
N2 C3 1.331(2) y
N2 C4 1.429(2) y
N3 C24 1.326(2) y
N3 C38 1.436(2) y
N4 C27 1.328(2) y
N4 C29 1.429(2) y
C1 C2 1.406(2) y
C1 C14 1.515(2) y
C2 C3 1.403(2) y
C2 H2 0.9300 ?
C3 C13 1.514(2) y
C4 C12 1.393(2) y
C4 C5 1.406(2) y
C5 C9 1.404(2) y
C5 C6 1.522(3) y
C6 C8 1.532(3) y
C6 C7 1.536(3) y
C6 H6 0.9800 ?
C7 H7a 0.9600 ?
C7 H7b 0.9600 ?
C7 H7c 0.9600 ?
C8 H8a 0.9600 ?
C8 H8b 0.9600 ?
C8 H8c 0.9600 ?
C9 C10 1.384(3) y
C9 H9 0.9300 ?
C10 C11 1.383(3) y
C10 H10 0.9300 ?
C11 C12 1.389(3) y
C11 H11 0.9300 ?
C12 H12 0.9300 ?
C13 H13a 0.9600 ?
C13 H13b 0.9600 ?
C13 H13c 0.9600 ?
C14 H14a 0.9600 ?
C14 H14b 0.9600 ?
C14 H14c 0.9600 ?
C15 C16 1.393(2) y
C15 C20 1.408(2) y
C16 C17 1.393(2) y
C16 H16 0.9300 ?
C17 C18 1.385(3) y
C17 H17 0.9300 ?
C18 C19 1.384(3) y
C18 H18 0.9300 ?
C19 C20 1.399(2) y
C19 H19 0.9300 ?
C20 C21 1.519(2) y
C21 C22 1.530(2) y
C21 C23 1.530(2) y
C21 H21 0.9800 ?
C22 H22a 0.9600 ?
C22 H22b 0.9600 ?
C22 H22c 0.9600 ?
C23 H23a 0.9600 ?
C23 H23b 0.9600 ?
C23 H23c 0.9600 ?
C24 C26 1.398(2) y
C24 C25 1.510(2) y
C25 H25a 0.9600 ?
C25 H25b 0.9600 ?
C25 H25c 0.9600 ?
C26 C27 1.407(2) y
C26 H26 0.9300 ?
C27 C28 1.513(2) y
C28 H28a 0.9600 ?
C28 H28b 0.9600 ?
C28 H28c 0.9600 ?
C29 C34 1.398(2) y
C29 C30 1.407(2) y
C30 C31 1.401(2) y
C30 C35 1.522(2) y
C31 C32 1.386(3) y
C31 H31 0.9300 ?
C32 C33 1.391(3) y
C32 H32 0.9300 ?
C33 C34 1.386(3) y
C33 H33 0.9300 ?
C34 H34 0.9300 ?
C35 C37 1.532(3) y
C35 C36 1.534(3) y
C35 H35 0.9800 ?
C36 H36a 0.9600 ?
C36 H36b 0.9600 ?
C36 H36c 0.9600 ?
C37 H37a 0.9600 ?
C37 H37b 0.9600 ?
C37 H37c 0.9600 ?
C38 C46 1.392(2) y
C38 C39 1.410(2) y
C39 C43 1.397(3) y
C39 C40 1.525(2) y
C40 C42 1.532(2) y
C40 C41 1.534(3) y
C40 H40 0.9800 ?
C41 H41a 0.9600 ?
C41 H41b 0.9600 ?
C41 H41c 0.9600 ?
C42 H42a 0.9600 ?
C42 H42b 0.9600 ?
C42 H42c 0.9600 ?
C43 C44 1.384(3) y
C43 H43 0.9300 ?
C44 C45 1.391(3) y
C44 H44 0.9300 ?
C45 C46 1.389(3) y
C45 H45 0.9300 ?
C46 H46 0.9300 ?
